data_2223234
loop_
_publ_author_name
'H\"okelek, Tuncer'
'Dal, Hakan'
'Tercan, Bar\?i\,s'
'Aybirdi, \"Ozg\"ur'
'Necefo\(glu, Hacali'

_publ_section_title
Diaquabis(<i>N</i>,<i>N</i>-diethylnicotinamide-\k<i>N</i>^1^)bis[4-(dimethylamino)benzoato-\k<i>O</i>]cobalt(II)
_journal_coeditor_code XU2578
_journal_issue 9
_journal_name_full 'Acta Crystallographica Section E'
_journal_page_first m1051
_journal_page_last m1052
_journal_paper_doi 10.1107/S1600536809030980
_journal_volume 65
_journal_year 2009
_chemical_formula_iupac '[Co (C9 H10 N O2)2 (C10 H14 N2 O)2 (H2 O)2]'
_chemical_formula_moiety 'C38 H52 Co N6 O8'
_chemical_formula_sum 'C38 H52 Co N6 O8'
_chemical_formula_weight 779.79
_chemical_name_systematic
;
Diaquabis(<i>N</i>,<i>N</i>-diethylnicotinamide-\k<i>N</i>^1^)bis[4-
(dimethylamino)benzoato-\k<i>O</i>]cobalt(II)
;
_space_group_IT_number 14
_symmetry_cell_setting monoclinic
_symmetry_space_group_name_Hall '-P 2ybc'
_symmetry_space_group_name_H-M 'P 1 21/c 1'
_atom_sites_solution_hydrogens geom
_atom_sites_solution_primary direct
_atom_sites_solution_secondary difmap
_audit_creation_method SHELXL-97
_cell_angle_alpha 90.00
_cell_angle_beta 98.4920(10)
_cell_angle_gamma 90.00
_cell_formula_units_Z 2
_cell_length_a 6.51840(10)
_cell_length_b 20.4829(3)
_cell_length_c 14.6481(2)
_cell_measurement_reflns_used 9065
_cell_measurement_temperature 100(2)
_cell_measurement_theta_max 28.28
_cell_measurement_theta_min 2.44
_cell_volume 1934.31(5)
_computing_cell_refinement 'SAINT (Bruker, 2007)'
_computing_data_collection 'APEX2 (Bruker, 2007)'
_computing_data_reduction 'SAINT (Bruker, 2007)'
_computing_molecular_graphics 'Mercury (Macrae <i>et al.</i>,  2006)'
_computing_publication_material 'WinGX (Farrugia, 1999) and PLATON (Spek, 2003)'
_computing_structure_refinement 'SHELXL97 (Sheldrick, 2008)'
_computing_structure_solution 'SHELXS97 (Sheldrick, 2008)'
_diffrn_ambient_temperature 100(2)
_diffrn_measured_fraction_theta_full 1.000
_diffrn_measured_fraction_theta_max 1.000
_diffrn_measurement_device_type 'Bruker Kappa APEXII CCD area-detector diffractometer'
_diffrn_measurement_method '\f and \w scans'
_diffrn_radiation_monochromator graphite
_diffrn_radiation_source 'fine-focus sealed tube'
_diffrn_radiation_type MoK\a
_diffrn_radiation_wavelength 0.71073
_diffrn_reflns_av_R_equivalents 0.0238
_diffrn_reflns_av_sigmaI/netI 0.0239
_diffrn_reflns_limit_h_max 8
_diffrn_reflns_limit_h_min -8
_diffrn_reflns_limit_k_max 27
_diffrn_reflns_limit_k_min -26
_diffrn_reflns_limit_l_max 19
_diffrn_reflns_limit_l_min -19
_diffrn_reflns_number 18749
_diffrn_reflns_theta_full 28.30
_diffrn_reflns_theta_max 28.30
_diffrn_reflns_theta_min 1.72
_diffrn_standards_number 0
_exptl_absorpt_coefficient_mu 0.502
_exptl_absorpt_correction_T_max 0.9422
_exptl_absorpt_correction_T_min 0.8168
_exptl_absorpt_correction_type multi-scan
_exptl_absorpt_process_details '(SADABS; Bruker, 2005)'
_exptl_crystal_colour red
_exptl_crystal_density_diffrn 1.339
_exptl_crystal_density_method 'not measured'
_exptl_crystal_description block
_exptl_crystal_F_000 826
_exptl_crystal_size_max 0.42
_exptl_crystal_size_mid 0.22
_exptl_crystal_size_min 0.12
_refine_diff_density_max 0.402
_refine_diff_density_min -0.304
_refine_ls_extinction_method none
_refine_ls_goodness_of_fit_ref 1.047
_refine_ls_hydrogen_treatment mixed
_refine_ls_matrix_type full
_refine_ls_number_parameters 251
_refine_ls_number_reflns 4821
_refine_ls_number_restraints 3
_refine_ls_restrained_S_all 1.111
_refine_ls_R_factor_all 0.0395
_refine_ls_R_factor_gt 0.0314
_refine_ls_shift/su_max 0.000
_refine_ls_shift/su_mean 0.000
_refine_ls_structure_factor_coef Fsqd
_refine_ls_weighting_details 'calc w=1/[\s^2^(Fo^2^)+(0.0382P)^2^+0.7829P] where P=(Fo^2^+2Fc^2^)/3'
_refine_ls_weighting_scheme calc
_refine_ls_wR_factor_gt 0.0772
_refine_ls_wR_factor_ref 0.0813
_reflns_number_gt 4137
_reflns_number_total 4821
_reflns_threshold_expression I>2\s(I)
_cod_data_source_file xu2578.cif
_cod_data_source_block I
_cod_original_sg_symbol_H-M 'P 21/c'
_cod_database_code 2223234
_cod_database_fobs_code 2223234

loop_
_symmetry_equiv_pos_as_xyz
'x, y, z'
'-x, y+1/2, -z+1/2'
'-x, -y, -z'
'x, -y-1/2, z-1/2'

loop_
_atom_site_type_symbol
_atom_site_label
_atom_site_fract_x
_atom_site_fract_y
_atom_site_fract_z
_atom_site_U_iso_or_equiv
_atom_site_adp_type
_atom_site_calc_flag
_atom_site_refinement_flags
_atom_site_occupancy
_atom_site_disorder_assembly
_atom_site_disorder_group
Co Co1 0.5000 0.5000 0.5000 0.01335(8) Uani d S 1 . .
O O1 0.54021(15) 0.50614(5) 0.36270(6) 0.0169(2) Uani d . 1 . .
O O2 0.87853(15) 0.52883(5) 0.37060(7) 0.0196(2) Uani d . 1 . .
O O3 0.76748(16) 0.28543(5) 0.75280(7) 0.0219(2) Uani d . 1 . .
O O4 0.20770(15) 0.45517(5) 0.45875(7) 0.0182(2) Uani d D 1 . .
H H41 0.162(3) 0.4543(8) 0.5144(10) 0.023 Uiso d D 1 . .
H H42 0.114(3) 0.4789(9) 0.4204(11) 0.023 Uiso d D 1 . .
N N1 0.63544(17) 0.40399(6) 0.51022(8) 0.0155(2) Uani d . 1 . .
N N2 1.09307(19) 0.27891(6) 0.71639(8) 0.0191(2) Uani d . 1 . .
N N3 0.6955(2) 0.39432(7) -0.02756(9) 0.0301(3) Uani d . 1 . .
C C1 0.7089(2) 0.50704(6) 0.32932(9) 0.0151(3) Uani d . 1 . .
C C2 0.7037(2) 0.47929(7) 0.23444(9) 0.0163(3) Uani d . 1 . .
C C3 0.5191(2) 0.45744(7) 0.18361(10) 0.0208(3) Uani d . 1 . .
H H3 0.3938 0.4610 0.2092 0.025 Uiso calc R 1 . .
C C4 0.5143(2) 0.43063(8) 0.09649(10) 0.0241(3) Uani d . 1 . .
H H4 0.3857 0.4170 0.0628 0.029 Uiso calc R 1 . .
C C5 0.6975(2) 0.42340(7) 0.05741(10) 0.0224(3) Uani d . 1 . .
C C6 0.8826(2) 0.44567(8) 0.10906(10) 0.0235(3) Uani d . 1 . .
H H6 1.0089 0.4418 0.0844 0.028 Uiso calc R 1 . .
C C7 0.8845(2) 0.47324(7) 0.19537(10) 0.0206(3) Uani d . 1 . .
H H7 1.0118 0.4883 0.2286 0.025 Uiso calc R 1 . .
C C8 0.6312(2) 0.36554(7) 0.43557(9) 0.0172(3) Uani d . 1 . .
H H8 0.5692 0.3820 0.3774 0.021 Uiso calc R 1 . .
C C9 0.7131(2) 0.30305(7) 0.43964(9) 0.0192(3) Uani d . 1 . .
H H9 0.7071 0.2772 0.3855 0.023 Uiso calc R 1 . .
C C10 0.8040(2) 0.27915(7) 0.52449(10) 0.0186(3) Uani d . 1 . .
H H10 0.8615 0.2365 0.5295 0.022 Uiso calc R 1 . .
C C11 0.8101(2) 0.31852(7) 0.60242(9) 0.0153(3) Uani d . 1 . .
C C12 0.7227(2) 0.38028(7) 0.59202(9) 0.0150(3) Uani d . 1 . .
H H12 0.7248 0.4069 0.6452 0.018 Uiso calc R 1 . .
C C13 0.8903(2) 0.29329(6) 0.69730(9) 0.0160(3) Uani d . 1 . .
C C14 1.2464(2) 0.29630(8) 0.65634(11) 0.0251(3) Uani d . 1 . .
H H14A 1.3649 0.3187 0.6937 0.030 Uiso calc R 1 . .
H H14B 1.1825 0.3273 0.6086 0.030 Uiso calc R 1 . .
C C15 1.3266(3) 0.23750(10) 0.60918(14) 0.0388(4) Uani d . 1 . .
H H15A 1.4134 0.2523 0.5640 0.058 Uiso calc R 1 . .
H H15B 1.2091 0.2124 0.5776 0.058 Uiso calc R 1 . .
H H15C 1.4089 0.2099 0.6555 0.058 Uiso calc R 1 . .
C C16 1.1660(2) 0.24446(8) 0.80324(11) 0.0248(3) Uani d . 1 . .
H H16A 1.1023 0.2647 0.8537 0.030 Uiso calc R 1 . .
H H16B 1.3183 0.2495 0.8183 0.030 Uiso calc R 1 . .
C C17 1.1129(3) 0.17229(8) 0.79793(12) 0.0311(4) Uani d . 1 . .
H H17A 1.1568 0.1520 0.8582 0.047 Uiso calc R 1 . .
H H17B 1.1848 0.1513 0.7515 0.047 Uiso calc R 1 . .
H H17C 0.9628 0.1670 0.7806 0.047 Uiso calc R 1 . .
C C18 0.5005(3) 0.37807(9) -0.08350(11) 0.0334(4) Uani d . 1 . .
H H18A 0.5267 0.3611 -0.1432 0.050 Uiso calc R 1 . .
H H18B 0.4139 0.4173 -0.0933 0.050 Uiso calc R 1 . .
H H18C 0.4287 0.3448 -0.0519 0.050 Uiso calc R 1 . .
C C19 0.8816(3) 0.39299(9) -0.06991(12) 0.0361(4) Uani d . 1 . .
H H19A 0.8523 0.3719 -0.1305 0.054 Uiso calc R 1 . .
H H19B 0.9896 0.3685 -0.0305 0.054 Uiso calc R 1 . .
H H19C 0.9295 0.4378 -0.0775 0.054 Uiso calc R 1 . .

loop_
_atom_site_aniso_label
_atom_site_aniso_U_11
_atom_site_aniso_U_22
_atom_site_aniso_U_33
_atom_site_aniso_U_12
_atom_site_aniso_U_13
_atom_site_aniso_U_23
Co1 0.01466(13) 0.01570(13) 0.00949(12) 0.00226(9) 0.00115(9) -0.00087(9)
O1 0.0169(5) 0.0216(5) 0.0122(4) 0.0031(4) 0.0019(4) -0.0006(4)
O2 0.0188(5) 0.0258(5) 0.0138(5) -0.0010(4) 0.0015(4) -0.0012(4)
O3 0.0251(5) 0.0259(5) 0.0155(5) 0.0055(4) 0.0056(4) 0.0033(4)
O4 0.0183(5) 0.0221(5) 0.0137(5) 0.0017(4) 0.0008(4) -0.0024(4)
N1 0.0156(5) 0.0179(6) 0.0130(5) 0.0010(4) 0.0020(4) -0.0005(4)
N2 0.0193(6) 0.0192(6) 0.0179(6) 0.0021(5) 0.0001(5) 0.0018(5)
N3 0.0372(8) 0.0363(8) 0.0173(6) 0.0003(6) 0.0056(6) -0.0098(6)
C1 0.0194(6) 0.0140(6) 0.0118(6) 0.0035(5) 0.0016(5) 0.0023(5)
C2 0.0200(7) 0.0168(6) 0.0121(6) 0.0016(5) 0.0028(5) 0.0014(5)
C3 0.0207(7) 0.0245(7) 0.0180(7) -0.0003(6) 0.0050(6) -0.0027(6)
C4 0.0243(8) 0.0290(8) 0.0180(7) -0.0020(6) 0.0000(6) -0.0041(6)
C5 0.0319(8) 0.0204(7) 0.0153(7) 0.0009(6) 0.0052(6) -0.0018(5)
C6 0.0248(7) 0.0281(8) 0.0193(7) 0.0007(6) 0.0091(6) -0.0032(6)
C7 0.0205(7) 0.0250(7) 0.0164(7) 0.0002(6) 0.0034(5) -0.0010(6)
C8 0.0185(7) 0.0204(7) 0.0126(6) -0.0010(5) 0.0017(5) -0.0007(5)
C9 0.0235(7) 0.0194(7) 0.0148(6) -0.0003(5) 0.0035(5) -0.0048(5)
C10 0.0213(7) 0.0162(6) 0.0186(7) 0.0025(5) 0.0038(5) -0.0021(5)
C11 0.0150(6) 0.0184(6) 0.0128(6) 0.0001(5) 0.0030(5) 0.0003(5)
C12 0.0153(6) 0.0171(6) 0.0128(6) -0.0001(5) 0.0022(5) -0.0019(5)
C13 0.0204(7) 0.0121(6) 0.0150(6) 0.0019(5) 0.0008(5) -0.0017(5)
C14 0.0182(7) 0.0306(8) 0.0264(8) -0.0030(6) 0.0027(6) -0.0001(6)
C15 0.0240(8) 0.0493(11) 0.0455(11) -0.0045(8) 0.0126(8) -0.0178(9)
C16 0.0257(8) 0.0248(8) 0.0210(7) 0.0051(6) -0.0058(6) 0.0027(6)
C17 0.0355(9) 0.0238(8) 0.0331(9) 0.0070(7) 0.0016(7) 0.0064(7)
C18 0.0487(11) 0.0339(9) 0.0168(7) -0.0074(8) 0.0026(7) -0.0067(6)
C19 0.0560(12) 0.0315(9) 0.0251(8) -0.0078(8) 0.0200(8) -0.0086(7)

loop_
_atom_type_symbol
_atom_type_description
_atom_type_scat_dispersion_real
_atom_type_scat_dispersion_imag
_atom_type_scat_source
C C 0.0033 0.0016 'International Tables Vol C Tables 4.2.6.8 and 6.1.1.4'
H H 0.0000 0.0000 'International Tables Vol C Tables 4.2.6.8 and 6.1.1.4'
N N 0.0061 0.0033 'International Tables Vol C Tables 4.2.6.8 and 6.1.1.4'
O O 0.0106 0.0060 'International Tables Vol C Tables 4.2.6.8 and 6.1.1.4'
Co Co 0.3494 0.9721 'International Tables Vol C Tables 4.2.6.8 and 6.1.1.4'

loop_
_geom_angle_atom_site_label_1
_geom_angle_atom_site_label_2
_geom_angle_atom_site_label_3
_geom_angle_site_symmetry_1
_geom_angle_site_symmetry_3
_geom_angle
_geom_angle_publ_flag
O1 Co1 O1 3_666 . 180.0 ?
O1 Co1 O4 . . 89.24(4) ?
O1 Co1 O4 3_666 . 90.76(4) ?
O1 Co1 O4 . 3_666 90.76(4) ?
O1 Co1 O4 3_666 3_666 89.24(4) ?
O1 Co1 N1 . . 90.78(4) ?
O1 Co1 N1 3_666 . 89.22(4) ?
O1 Co1 N1 . 3_666 89.22(4) ?
O1 Co1 N1 3_666 3_666 90.78(4) ?
O4 Co1 O4 . 3_666 180.00(5) ?
O4 Co1 N1 . . 88.07(4) ?
O4 Co1 N1 3_666 . 91.93(4) ?
O4 Co1 N1 . 3_666 91.93(4) ?
O4 Co1 N1 3_666 3_666 88.07(4) ?
N1 Co1 N1 . 3_666 180.0 ?
C1 O1 Co1 . . 128.10(9) ?
Co1 O4 H41 . . 98.7(11) ?
Co1 O4 H42 . . 116.0(11) ?
H42 O4 H41 . . 106.6(14) ?
C8 N1 Co1 . . 121.32(9) ?
C12 N1 Co1 . . 120.62(9) ?
C12 N1 C8 . . 118.05(12) ?
C13 N2 C14 . . 123.91(12) ?
C13 N2 C16 . . 117.90(12) ?
C14 N2 C16 . . 118.19(12) ?
C5 N3 C18 . . 120.12(14) ?
C5 N3 C19 . . 120.00(14) ?
C19 N3 C18 . . 118.49(13) ?
O1 C1 C2 . . 116.77(12) ?
O2 C1 O1 . . 124.70(12) ?
O2 C1 C2 . . 118.53(12) ?
C3 C2 C1 . . 121.19(12) ?
C7 C2 C1 . . 120.78(13) ?
C7 C2 C3 . . 118.01(13) ?
C2 C3 H3 . . 119.3 ?
C4 C3 C2 . . 121.36(14) ?
C4 C3 H3 . . 119.3 ?
C3 C4 C5 . . 120.77(14) ?
C3 C4 H4 . . 119.6 ?
C5 C4 H4 . . 119.6 ?
N3 C5 C4 . . 121.18(14) ?
N3 C5 C6 . . 121.37(14) ?
C6 C5 C4 . . 117.44(13) ?
C5 C6 H6 . . 119.5 ?
C7 C6 C5 . . 121.10(14) ?
C7 C6 H6 . . 119.5 ?
C2 C7 H7 . . 119.3 ?
C6 C7 C2 . . 121.30(14) ?
C6 C7 H7 . . 119.4 ?
N1 C8 C9 . . 123.02(13) ?
N1 C8 H8 . . 118.5 ?
C9 C8 H8 . . 118.5 ?
C8 C9 C10 . . 118.46(13) ?
C8 C9 H9 . . 120.8 ?
C10 C9 H9 . . 120.8 ?
C9 C10 C11 . . 119.15(13) ?
C9 C10 H10 . . 120.4 ?
C11 C10 H10 . . 120.4 ?
C10 C11 C13 . . 121.49(12) ?
C12 C11 C10 . . 118.47(12) ?
C12 C11 C13 . . 119.79(12) ?
N1 C12 C11 . . 122.85(12) ?
N1 C12 H12 . . 118.6 ?
C11 C12 H12 . . 118.6 ?
O3 C13 N2 . . 123.31(13) ?
O3 C13 C11 . . 118.90(12) ?
N2 C13 C11 . . 117.76(12) ?
N2 C14 C15 . . 112.96(14) ?
N2 C14 H14A . . 109.0 ?
N2 C14 H14B . . 109.0 ?
C15 C14 H14A . . 109.0 ?
C15 C14 H14B . . 109.0 ?
H14A C14 H14B . . 107.8 ?
C14 C15 H15A . . 109.5 ?
C14 C15 H15B . . 109.5 ?
C14 C15 H15C . . 109.5 ?
H15A C15 H15B . . 109.5 ?
H15A C15 H15C . . 109.5 ?
H15B C15 H15C . . 109.5 ?
N2 C16 C17 . . 112.39(13) ?
N2 C16 H16A . . 109.1 ?
N2 C16 H16B . . 109.1 ?
C17 C16 H16A . . 109.1 ?
C17 C16 H16B . . 109.1 ?
H16A C16 H16B . . 107.9 ?
C16 C17 H17A . . 109.5 ?
C16 C17 H17B . . 109.5 ?
C16 C17 H17C . . 109.5 ?
H17A C17 H17B . . 109.5 ?
H17A C17 H17C . . 109.5 ?
H17B C17 H17C . . 109.5 ?
N3 C18 H18A . . 109.5 ?
N3 C18 H18B . . 109.5 ?
N3 C18 H18C . . 109.5 ?
H18A C18 H18B . . 109.5 ?
H18A C18 H18C . . 109.5 ?
H18B C18 H18C . . 109.5 ?
N3 C19 H19A . . 109.5 ?
N3 C19 H19B . . 109.5 ?
N3 C19 H19C . . 109.5 ?
H19A C19 H19B . . 109.5 ?
H19A C19 H19C . . 109.5 ?
H19B C19 H19C . . 109.5 ?

loop_
_geom_bond_atom_site_label_1
_geom_bond_atom_site_label_2
_geom_bond_site_symmetry_2
_geom_bond_distance
_geom_bond_publ_flag
Co1 O1 . 2.0701(9) ?
Co1 O1 3_666 2.0701(9) ?
Co1 O4 . 2.1209(10) ?
Co1 O4 3_666 2.1209(10) ?
Co1 N1 . 2.1519(11) ?
Co1 N1 3_666 2.1519(11) ?
O1 C1 . 1.2676(16) ?
O2 C1 . 1.2611(17) ?
O3 C13 . 1.2332(17) ?
O4 H41 . 0.908(13) ?
O4 H42 . 0.907(14) ?
N1 C8 . 1.3445(17) ?
N1 C12 . 1.3393(17) ?
N2 C13 . 1.3423(18) ?
N2 C14 . 1.4696(19) ?
N2 C16 . 1.4710(18) ?
N3 C5 . 1.3782(18) ?
N3 C18 . 1.446(2) ?
N3 C19 . 1.442(2) ?
C2 C1 . 1.4973(18) ?
C3 C2 . 1.392(2) ?
C3 H3 . 0.9500 ?
C4 C3 . 1.385(2) ?
C4 C5 . 1.406(2) ?
C4 H4 . 0.9500 ?
C6 C7 . 1.383(2) ?
C6 C5 . 1.403(2) ?
C6 H6 . 0.9500 ?
C7 C2 . 1.3896(19) ?
C7 H7 . 0.9500 ?
C8 H8 . 0.9500 ?
C9 C8 . 1.385(2) ?
C9 C10 . 1.385(2) ?
C9 H9 . 0.9500 ?
C10 C11 . 1.3934(18) ?
C10 H10 . 0.9500 ?
C11 C12 . 1.3863(19) ?
C12 H12 . 0.9500 ?
C13 C11 . 1.5026(18) ?
C14 H14A . 0.9900 ?
C14 H14B . 0.9900 ?
C15 C14 . 1.519(2) ?
C15 H15A . 0.9800 ?
C15 H15B . 0.9800 ?
C15 H15C . 0.9800 ?
C16 H16A . 0.9900 ?
C16 H16B . 0.9900 ?
C17 C16 . 1.518(2) ?
C17 H17A . 0.9800 ?
C17 H17B . 0.9800 ?
C17 H17C . 0.9800 ?
C18 H18A . 0.9800 ?
C18 H18B . 0.9800 ?
C18 H18C . 0.9800 ?
C19 H19A . 0.9800 ?
C19 H19B . 0.9800 ?
C19 H19C . 0.9800 ?

loop_
_geom_hbond_atom_site_label_D
_geom_hbond_atom_site_label_H
_geom_hbond_atom_site_label_A
_geom_hbond_site_symmetry_A
_geom_hbond_distance_DH
_geom_hbond_distance_HA
_geom_hbond_distance_DA
_geom_hbond_angle_DHA
_geom_hbond_publ_flag
O4 H41 O2 3_666 0.908(16) 1.777(15) 2.6621(14) 164.0(16) yes
O4 H42 O2 1_455 0.907(16) 1.898(15) 2.7802(14) 163.4(14) yes
C9 H9 O3 4_565 0.95 2.41 3.3447(17) 168 yes
C19 H19A O3 1_554 0.98 2.47 3.403(2) 160 yes
C15 H15A Cg2 1_655 0.98 2.86 3.734(2) 148 yes
C18 H18B Cg1 3_665 0.98 2.86 3.7907(19) 158 yes
